data_4101130
loop_
_publ_author_name
'Maynadi\'e, J.'
'Berthet, J. C.'
'Thu\'ery, P.'
'Ephritikhine, M.'

_publ_section_title
;
An Unprecedented Type of Linear Metallocene with an f-Element
;
_journal_issue 4
_journal_name_full 'Journal of the American Chemical Society'
_journal_page_first 1082
_journal_page_last 1083
_journal_paper_doi 10.1021/ja057226s
_journal_volume 128
_journal_year 2006
_chemical_formula_sum 'C78 H85 B2 N5 U'
_chemical_formula_weight 1352.16
_space_group_IT_number 14
_symmetry_cell_setting monoclinic
_symmetry_space_group_name_Hall '-P 2ybc'
_symmetry_space_group_name_H-M 'P 1 21/c 1'
_cell_angle_alpha 90.00
_cell_angle_beta 97.6780(10)
_cell_angle_gamma 90.00
_cell_formula_units_Z 4
_cell_length_a 10.00550(10)
_cell_length_b 27.7679(6)
_cell_length_c 24.2432(6)
_cell_measurement_temperature 100(2)
_cell_volume 6675.1(2)
_diffrn_ambient_temperature 100(2)
_exptl_crystal_density_diffrn 1.345
_cod_original_sg_symbol_H-M 'P 21/c'
_cod_database_code 4101130

loop_
_symmetry_equiv_pos_as_xyz
'x, y, z'
'-x, y+1/2, -z+1/2'
'-x, -y, -z'
'x, -y-1/2, z-1/2'

loop_
_atom_site_label
_atom_site_type_symbol
_atom_site_fract_x
_atom_site_fract_y
_atom_site_fract_z
_atom_site_U_iso_or_equiv
_atom_site_adp_type
_atom_site_occupancy
_atom_site_symmetry_multiplicity
_atom_site_calc_flag
_atom_site_refinement_flags
_atom_site_disorder_assembly
_atom_site_disorder_group
U U 0.241216(13) 0.890332(5) 0.247632(5) 0.01979(6) Uani 1 1 d . . .
N1 N 0.2640(3) 0.97910(13) 0.22917(15) 0.0288(7) Uani 1 1 d . . .
N2 N 0.3744(3) 0.92995(12) 0.33413(14) 0.0273(7) Uani 1 1 d . . .
N3 N 0.3020(3) 0.82408(12) 0.31809(14) 0.0279(7) Uani 1 1 d . . .
N4 N 0.1421(3) 0.81117(12) 0.20513(14) 0.0271(7) Uani 1 1 d . . .
N5 N 0.1178(3) 0.90637(14) 0.15101(14) 0.0296(8) Uani 1 1 d . . .
C1 C 0.2821(4) 1.01844(15) 0.21896(17) 0.0279(9) Uani 1 1 d . . .
C2 C 0.3115(5) 1.06787(16) 0.20474(19) 0.0375(10) Uani 1 1 d . . .
H2A H 0.3900 1.0789 0.2285 0.056 Uiso 1 1 calc R . .
H2B H 0.2361 1.0880 0.2097 0.056 Uiso 1 1 calc R . .
H2C H 0.3278 1.0693 0.1666 0.056 Uiso 1 1 calc R . .
C3 C 0.4167(4) 0.95150(15) 0.37265(17) 0.0264(8) Uani 1 1 d . . .
C4 C 0.4660(4) 0.97962(16) 0.42194(17) 0.0301(9) Uani 1 1 d . . .
H4A H 0.4526 1.0133 0.4140 0.045 Uiso 1 1 calc R . .
H4B H 0.5604 0.9734 0.4324 0.045 Uiso 1 1 calc R . .
H4C H 0.4175 0.9707 0.4520 0.045 Uiso 1 1 calc R . .
C5 C 0.3227(4) 0.79342(16) 0.34940(18) 0.0332(10) Uani 1 1 d . . .
C6 C 0.3420(6) 0.7535(2) 0.3889(2) 0.0546(15) Uani 1 1 d . . .
H6A H 0.3757 0.7657 0.4251 0.082 Uiso 1 1 calc R . .
H6B H 0.4056 0.7311 0.3772 0.082 Uiso 1 1 calc R . .
H6C H 0.2574 0.7376 0.3903 0.082 Uiso 1 1 calc R . .
C7 C 0.0916(4) 0.77889(15) 0.18052(17) 0.0273(9) Uani 1 1 d . . .
C8 C 0.0285(4) 0.73877(15) 0.14867(18) 0.0319(9) Uani 1 1 d . . .
H8A H -0.0511 0.7498 0.1256 0.048 Uiso 1 1 calc R . .
H8B H 0.0043 0.7144 0.1736 0.048 Uiso 1 1 calc R . .
H8C H 0.0905 0.7255 0.1257 0.048 Uiso 1 1 calc R . .
C9 C 0.0562(4) 0.90297(15) 0.10850(18) 0.0275(9) Uani 1 1 d . . .
C10 C -0.0276(5) 0.89734(18) 0.05475(18) 0.0376(11) Uani 1 1 d . . .
H10A H -0.0782 0.8680 0.0546 0.056 Uiso 1 1 calc R . .
H10B H 0.0290 0.8962 0.0257 0.056 Uiso 1 1 calc R . .
H10C H -0.0884 0.9241 0.0485 0.056 Uiso 1 1 calc R . .
C11 C -0.0048(4) 0.93810(17) 0.25448(19) 0.0343(10) Uani 1 1 d . . .
C12 C 0.0705(4) 0.94385(15) 0.30747(19) 0.0294(9) Uani 1 1 d . . .
C13 C 0.0828(4) 0.89822(15) 0.33377(17) 0.0276(9) Uani 1 1 d . . .
C14 C 0.0125(4) 0.86433(15) 0.29685(18) 0.0271(9) Uani 1 1 d . . .
C15 C -0.0395(4) 0.88908(16) 0.24809(18) 0.0302(9) Uani 1 1 d . . .
C16 C -0.0568(6) 0.9782(2) 0.2159(3) 0.0666(18) Uani 1 1 d . . .
H16A H -0.1181 0.9978 0.2334 0.100 Uiso 1 1 calc R . .
H16B H -0.1030 0.9649 0.1821 0.100 Uiso 1 1 calc R . .
H16C H 0.0173 0.9976 0.2075 0.100 Uiso 1 1 calc R . .
C17 C 0.1081(5) 0.99112(18) 0.3352(3) 0.0563(16) Uani 1 1 d . . .
H17A H 0.2035 0.9961 0.3369 0.084 Uiso 1 1 calc R . .
H17B H 0.0840 0.9909 0.3722 0.084 Uiso 1 1 calc R . .
H17C H 0.0608 1.0167 0.3142 0.084 Uiso 1 1 calc R . .
C18 C 0.1348(5) 0.8899(2) 0.39409(19) 0.0521(15) Uani 1 1 d . . .
H18A H 0.1519 0.9203 0.4125 0.078 Uiso 1 1 calc R . .
H18B H 0.2169 0.8717 0.3970 0.078 Uiso 1 1 calc R . .
H18C H 0.0688 0.8724 0.4114 0.078 Uiso 1 1 calc R . .
C19 C -0.0180(5) 0.81342(17) 0.3117(3) 0.0538(15) Uani 1 1 d . . .
H19A H -0.1139 0.8091 0.3088 0.081 Uiso 1 1 calc R . .
H19B H 0.0222 0.8068 0.3491 0.081 Uiso 1 1 calc R . .
H19C H 0.0181 0.7917 0.2866 0.081 Uiso 1 1 calc R . .
C20 C -0.1406(5) 0.8684(3) 0.2025(2) 0.0600(16) Uani 1 1 d . . .
H20A H -0.1039 0.8400 0.1878 0.090 Uiso 1 1 calc R . .
H20B H -0.1603 0.8918 0.1734 0.090 Uiso 1 1 calc R . .
H20C H -0.2220 0.8603 0.2174 0.090 Uiso 1 1 calc R . .
C21 C 0.4272(4) 0.90716(16) 0.17184(17) 0.0287(9) Uani 1 1 d . . .
C22 C 0.5014(4) 0.91298(15) 0.22543(17) 0.0261(8) Uani 1 1 d . . .
C23 C 0.5134(4) 0.86752(15) 0.25192(16) 0.0243(8) Uani 1 1 d . . .
C24 C 0.4459(4) 0.83321(15) 0.21451(17) 0.0266(8) Uani 1 1 d . . .
C25 C 0.3919(4) 0.85810(16) 0.16526(17) 0.0287(9) Uani 1 1 d . . .
C26 C 0.4117(5) 0.94432(19) 0.12635(19) 0.0424(12) Uani 1 1 d . . .
H26A H 0.3428 0.9669 0.1328 0.064 Uiso 1 1 calc R . .
H26B H 0.3869 0.9288 0.0911 0.064 Uiso 1 1 calc R . .
H26C H 0.4955 0.9611 0.1260 0.064 Uiso 1 1 calc R . .
C27 C 0.5783(4) 0.95750(16) 0.2467(2) 0.0362(10) Uani 1 1 d . . .
H27A H 0.5661 0.9822 0.2188 0.054 Uiso 1 1 calc R . .
H27B H 0.6724 0.9499 0.2551 0.054 Uiso 1 1 calc R . .
H27C H 0.5452 0.9687 0.2799 0.054 Uiso 1 1 calc R . .
C28 C 0.6031(4) 0.85565(17) 0.30537(18) 0.0324(10) Uani 1 1 d . . .
H28A H 0.6955 0.8615 0.3007 0.049 Uiso 1 1 calc R . .
H28B H 0.5920 0.8224 0.3145 0.049 Uiso 1 1 calc R . .
H28C H 0.5790 0.8755 0.3349 0.049 Uiso 1 1 calc R . .
C29 C 0.4551(5) 0.77951(16) 0.2211(2) 0.0398(11) Uani 1 1 d . . .
H29A H 0.5369 0.7683 0.2088 0.060 Uiso 1 1 calc R . .
H29B H 0.3791 0.7647 0.1991 0.060 Uiso 1 1 calc R . .
H29C H 0.4552 0.7712 0.2595 0.060 Uiso 1 1 calc R . .
C30 C 0.3326(4) 0.8340(2) 0.11196(19) 0.0421(12) Uani 1 1 d . . .
H30A H 0.2359 0.8352 0.1087 0.063 Uiso 1 1 calc R . .
H30B H 0.3615 0.8011 0.1122 0.063 Uiso 1 1 calc R . .
H30C H 0.3623 0.8505 0.0809 0.063 Uiso 1 1 calc R . .
B1 B 0.3898(4) 0.14006(16) 0.05410(19) 0.0237(9) Uani 1 1 d . . .
B2 B 0.7291(4) 0.39164(16) 0.89639(19) 0.0222(9) Uani 1 1 d . . .
C31 C 0.5545(4) 0.13001(14) 0.06687(16) 0.0244(8) Uani 1 1 d . . .
C32 C 0.6047(4) 0.09504(15) 0.10549(17) 0.0277(9) Uani 1 1 d . . .
H32 H 0.5442 0.0772 0.1231 0.033 Uiso 1 1 calc R . .
C33 C 0.7423(4) 0.08582(16) 0.11865(18) 0.0328(10) Uani 1 1 d . . .
H33 H 0.7723 0.0625 0.1450 0.039 Uiso 1 1 calc R . .
C34 C 0.8336(4) 0.11154(16) 0.09233(19) 0.0325(10) Uani 1 1 d . . .
H34 H 0.9255 0.1056 0.1007 0.039 Uiso 1 1 calc R . .
C35 C 0.7878(4) 0.14592(16) 0.05371(18) 0.0298(9) Uani 1 1 d . . .
H35 H 0.8489 0.1633 0.0359 0.036 Uiso 1 1 calc R . .
C36 C 0.6496(4) 0.15493(15) 0.04106(17) 0.0261(8) Uani 1 1 d . . .
H36 H 0.6204 0.1783 0.0146 0.031 Uiso 1 1 calc R . .
C37 C 0.3174(4) 0.08714(14) 0.03900(16) 0.0235(8) Uani 1 1 d . . .
C38 C 0.3720(4) 0.05608(15) 0.00155(17) 0.0279(9) Uani 1 1 d . . .
H38 H 0.4484 0.0659 -0.0134 0.034 Uiso 1 1 calc R . .
C39 C 0.3156(4) 0.01136(16) -0.01380(18) 0.0312(9) Uani 1 1 d . . .
H39 H 0.3528 -0.0077 -0.0393 0.037 Uiso 1 1 calc R . .
C40 C 0.2030(4) -0.00474(15) 0.00923(18) 0.0327(10) Uani 1 1 d . . .
H40 H 0.1640 -0.0344 -0.0011 0.039 Uiso 1 1 calc R . .
C41 C 0.1509(4) 0.02382(15) 0.04737(17) 0.0301(9) Uani 1 1 d . . .
H41 H 0.0780 0.0129 0.0640 0.036 Uiso 1 1 calc R . .
C42 C 0.2057(4) 0.06896(15) 0.06146(16) 0.0252(8) Uani 1 1 d . . .
H42 H 0.1667 0.0878 0.0868 0.030 Uiso 1 1 calc R . .
C43 C 0.3306(4) 0.16336(14) 0.10821(17) 0.0258(8) Uani 1 1 d . . .
C44 C 0.1957(4) 0.17912(14) 0.10337(18) 0.0272(9) Uani 1 1 d . . .
H44 H 0.1433 0.1772 0.0688 0.033 Uiso 1 1 calc R . .
C45 C 0.1372(4) 0.19743(15) 0.14809(19) 0.0324(9) Uani 1 1 d . . .
H45 H 0.0476 0.2074 0.1431 0.039 Uiso 1 1 calc R . .
C46 C 0.2145(5) 0.20073(16) 0.20063(19) 0.0358(10) Uani 1 1 d . . .
H46 H 0.1766 0.2125 0.2309 0.043 Uiso 1 1 calc R . .
C47 C 0.3471(4) 0.18632(14) 0.20676(18) 0.0306(9) Uani 1 1 d . . .
H47 H 0.3989 0.1883 0.2415 0.037 Uiso 1 1 calc R . .
C48 C 0.4054(4) 0.16861(14) 0.16141(17) 0.0256(8) Uani 1 1 d . . .
H48 H 0.4961 0.1601 0.1666 0.031 Uiso 1 1 calc R . .
C49 C 0.3595(4) 0.17836(15) 0.00167(17) 0.0279(9) Uani 1 1 d . . .
C50 C 0.3470(4) 0.16535(17) -0.05477(18) 0.0322(9) Uani 1 1 d . . .
H50 H 0.3443 0.1328 -0.0638 0.039 Uiso 1 1 calc R . .
C51 C 0.3384(4) 0.19894(19) -0.0978(2) 0.0408(11) Uani 1 1 d . . .
H51 H 0.3317 0.1885 -0.1345 0.049 Uiso 1 1 calc R . .
C52 C 0.3400(5) 0.24815(19) -0.0861(2) 0.0456(13) Uani 1 1 d . . .
H52 H 0.3353 0.2708 -0.1145 0.055 Uiso 1 1 calc R . .
C53 C 0.3486(5) 0.26216(18) -0.0310(2) 0.0439(12) Uani 1 1 d . . .
H53 H 0.3491 0.2948 -0.0222 0.053 Uiso 1 1 calc R . .
C54 C 0.3565(4) 0.22821(16) 0.0110(2) 0.0338(10) Uani 1 1 d . . .
H54 H 0.3601 0.2390 0.0475 0.041 Uiso 1 1 calc R . .
C55 C 0.7731(4) 0.37562(14) 0.83597(16) 0.0234(8) Uani 1 1 d . . .
C56 C 0.7024(4) 0.34106(14) 0.80110(17) 0.0264(8) Uani 1 1 d . . .
H56 H 0.6233 0.3283 0.8113 0.032 Uiso 1 1 calc R . .
C57 C 0.7454(4) 0.32500(17) 0.75191(16) 0.0318(9) Uani 1 1 d . . .
H57 H 0.6943 0.3026 0.7297 0.038 Uiso 1 1 calc R . .
C58 C 0.8655(4) 0.34267(16) 0.73615(18) 0.0341(10) Uani 1 1 d . . .
H58 H 0.8944 0.3326 0.7031 0.041 Uiso 1 1 calc R . .
C59 C 0.9406(4) 0.37525(16) 0.77037(19) 0.0328(9) Uani 1 1 d . . .
H59 H 1.0223 0.3864 0.7610 0.039 Uiso 1 1 calc R . .
C60 C 0.8945(4) 0.39149(14) 0.81896(17) 0.0278(9) Uani 1 1 d . . .
H60 H 0.9464 0.4138 0.8410 0.033 Uiso 1 1 calc R . .
C61 C 0.8068(4) 0.35207(14) 0.93975(16) 0.0234(8) Uani 1 1 d . . .
C62 C 0.9428(4) 0.35721(15) 0.96250(17) 0.0279(9) Uani 1 1 d . . .
H62 H 0.9863 0.3860 0.9566 0.033 Uiso 1 1 calc R . .
C63 C 1.0154(4) 0.32133(16) 0.99335(18) 0.0327(10) Uani 1 1 d . . .
H63 H 1.1058 0.3260 1.0070 0.039 Uiso 1 1 calc R . .
C64 C 0.9507(5) 0.27808(16) 1.00367(19) 0.0365(10) Uani 1 1 d . . .
H64 H 0.9975 0.2540 1.0248 0.044 Uiso 1 1 calc R . .
C65 C 0.8167(4) 0.27151(16) 0.98214(18) 0.0331(9) Uani 1 1 d . . .
H65 H 0.7731 0.2428 0.9883 0.040 Uiso 1 1 calc R . .
C66 C 0.7477(4) 0.30810(15) 0.95117(17) 0.0283(9) Uani 1 1 d . . .
H66 H 0.6576 0.3031 0.9373 0.034 Uiso 1 1 calc R . .
C67 C 0.5657(4) 0.39152(13) 0.89824(17) 0.0237(8) Uani 1 1 d . . .
C68 C 0.5142(4) 0.38940(14) 0.94931(18) 0.0275(9) Uani 1 1 d . . .
H68 H 0.5745 0.3855 0.9817 0.033 Uiso 1 1 calc R . .
C69 C 0.3778(4) 0.39289(14) 0.9538(2) 0.0329(10) Uani 1 1 d . . .
H69 H 0.3486 0.3915 0.9886 0.039 Uiso 1 1 calc R . .
C70 C 0.2858(5) 0.39835(16) 0.9068(2) 0.0384(11) Uani 1 1 d . . .
H70 H 0.1941 0.4003 0.9095 0.046 Uiso 1 1 calc R . .
C71 C 0.3310(4) 0.40084(17) 0.8554(2) 0.0363(10) Uani 1 1 d . . .
H71 H 0.2695 0.4042 0.8233 0.044 Uiso 1 1 calc R . .
C72 C 0.4683(4) 0.39832(15) 0.85165(19) 0.0312(9) Uani 1 1 d . . .
H72 H 0.4967 0.4013 0.8168 0.037 Uiso 1 1 calc R . .
C73 C 0.7750(3) 0.44743(14) 0.91239(16) 0.0227(8) Uani 1 1 d . . .
C74 C 0.8040(4) 0.46342(15) 0.96768(17) 0.0273(9) Uani 1 1 d . . .
H74 H 0.8038 0.4409 0.9961 0.033 Uiso 1 1 calc R . .
C75 C 0.8330(4) 0.51099(16) 0.98209(19) 0.0315(9) Uani 1 1 d . . .
H75 H 0.8537 0.5196 1.0193 0.038 Uiso 1 1 calc R . .
C76 C 0.8308(4) 0.54568(15) 0.94072(19) 0.0311(9) Uani 1 1 d . . .
H76 H 0.8493 0.5777 0.9500 0.037 Uiso 1 1 calc R . .
C77 C 0.8009(4) 0.53216(15) 0.88552(19) 0.0317(9) Uani 1 1 d . . .
H77 H 0.8004 0.5551 0.8575 0.038 Uiso 1 1 calc R . .
C78 C 0.7715(4) 0.48418(14) 0.87177(17) 0.0270(8) Uani 1 1 d . . .
H78 H 0.7488 0.4760 0.8345 0.032 Uiso 1 1 calc R . .

loop_
_atom_site_aniso_label
_atom_site_aniso_U_11
_atom_site_aniso_U_22
_atom_site_aniso_U_33
_atom_site_aniso_U_23
_atom_site_aniso_U_13
_atom_site_aniso_U_12
U 0.02080(9) 0.01867(9) 0.02024(9) 0.00111(6) 0.00400(5) 0.00103(5)
N1 0.0307(18) 0.025(2) 0.0324(19) 0.0037(15) 0.0092(14) 0.0031(14)
N2 0.0257(17) 0.0266(19) 0.0302(19) -0.0010(15) 0.0061(14) 0.0019(13)
N3 0.0343(19) 0.0236(18) 0.0266(18) 0.0036(15) 0.0073(14) 0.0038(14)
N4 0.0293(18) 0.0263(19) 0.0260(18) -0.0013(15) 0.0054(13) -0.0014(14)
N5 0.0266(18) 0.038(2) 0.0252(19) 0.0057(15) 0.0063(14) 0.0046(14)
C1 0.031(2) 0.029(2) 0.025(2) 0.0013(17) 0.0074(16) -0.0018(16)
C2 0.056(3) 0.024(2) 0.033(2) 0.0046(18) 0.005(2) -0.0024(19)
C3 0.025(2) 0.026(2) 0.030(2) 0.0020(18) 0.0106(16) 0.0031(15)
C4 0.029(2) 0.034(2) 0.027(2) -0.0045(18) 0.0035(16) -0.0049(17)
C5 0.042(3) 0.028(2) 0.032(2) 0.003(2) 0.0126(18) 0.0069(18)
C6 0.075(4) 0.047(3) 0.045(3) 0.023(3) 0.020(3) 0.026(3)
C7 0.026(2) 0.031(2) 0.026(2) 0.0018(18) 0.0058(15) 0.0068(16)
C8 0.034(2) 0.028(2) 0.033(2) -0.0083(18) 0.0025(17) 0.0018(17)
C9 0.021(2) 0.030(2) 0.032(2) 0.0060(18) 0.0073(17) 0.0012(15)
C10 0.036(2) 0.047(3) 0.027(2) 0.005(2) -0.0061(18) -0.0020(19)
C11 0.037(2) 0.036(3) 0.034(2) 0.0104(19) 0.0174(18) 0.0100(18)
C12 0.022(2) 0.023(2) 0.045(3) -0.0054(18) 0.0150(17) -0.0002(15)
C13 0.023(2) 0.034(2) 0.026(2) -0.0018(17) 0.0058(15) 0.0026(16)
C14 0.024(2) 0.023(2) 0.037(2) -0.0014(17) 0.0122(16) -0.0009(15)
C15 0.017(2) 0.046(3) 0.027(2) -0.0073(19) 0.0056(15) -0.0037(16)
C16 0.052(3) 0.075(4) 0.081(4) 0.047(3) 0.036(3) 0.032(3)
C17 0.037(3) 0.037(3) 0.101(4) -0.033(3) 0.033(3) -0.009(2)
C18 0.033(3) 0.101(5) 0.023(2) 0.003(3) 0.0075(19) 0.018(3)
C19 0.048(3) 0.026(3) 0.097(5) 0.006(3) 0.046(3) -0.003(2)
C20 0.028(3) 0.105(5) 0.046(3) -0.028(3) 0.001(2) -0.013(3)
C21 0.022(2) 0.037(2) 0.029(2) 0.0075(18) 0.0117(16) 0.0117(16)
C22 0.024(2) 0.025(2) 0.030(2) 0.0003(17) 0.0082(15) 0.0033(15)
C23 0.0186(19) 0.030(2) 0.025(2) 0.0037(17) 0.0069(15) 0.0015(15)
C24 0.025(2) 0.025(2) 0.031(2) -0.0020(17) 0.0083(16) -0.0005(15)
C25 0.0163(19) 0.041(3) 0.029(2) -0.0038(18) 0.0040(15) 0.0050(16)
C26 0.041(3) 0.054(3) 0.035(3) 0.019(2) 0.0165(19) 0.012(2)
C27 0.032(2) 0.030(2) 0.047(3) 0.000(2) 0.0099(19) -0.0068(18)
C28 0.019(2) 0.046(3) 0.031(2) 0.005(2) 0.0008(16) 0.0074(17)
C29 0.048(3) 0.025(2) 0.048(3) -0.001(2) 0.014(2) 0.0089(19)
C30 0.033(2) 0.064(3) 0.030(2) -0.014(2) 0.0048(18) 0.001(2)
B1 0.019(2) 0.025(2) 0.027(2) 0.0009(18) 0.0046(16) 0.0011(16)
B2 0.020(2) 0.023(2) 0.025(2) 0.0015(18) 0.0049(16) 0.0008(16)
C31 0.028(2) 0.022(2) 0.023(2) -0.0071(16) 0.0037(15) -0.0031(15)
C32 0.020(2) 0.030(2) 0.034(2) -0.0004(18) 0.0052(16) -0.0010(15)
C33 0.037(2) 0.029(2) 0.031(2) -0.0031(18) -0.0004(17) 0.0056(18)
C34 0.022(2) 0.036(2) 0.039(2) -0.0093(19) 0.0023(17) 0.0020(16)
C35 0.019(2) 0.033(2) 0.038(2) -0.0089(19) 0.0080(16) 0.0000(15)
C36 0.026(2) 0.025(2) 0.027(2) -0.0053(16) 0.0024(15) -0.0003(15)
C37 0.026(2) 0.022(2) 0.0219(19) 0.0028(16) -0.0004(14) 0.0030(15)
C38 0.021(2) 0.028(2) 0.035(2) -0.0023(18) 0.0029(15) -0.0001(15)
C39 0.030(2) 0.028(2) 0.036(2) -0.0064(18) 0.0040(17) 0.0021(16)
C40 0.037(2) 0.021(2) 0.037(2) 0.0002(18) -0.0079(18) -0.0035(16)
C41 0.025(2) 0.031(2) 0.033(2) 0.0086(18) -0.0011(16) -0.0039(16)
C42 0.024(2) 0.027(2) 0.024(2) 0.0029(16) 0.0007(15) 0.0045(15)
C43 0.031(2) 0.018(2) 0.030(2) 0.0002(16) 0.0058(16) -0.0029(15)
C44 0.023(2) 0.026(2) 0.033(2) -0.0001(17) 0.0052(15) 0.0024(15)
C45 0.029(2) 0.028(2) 0.042(3) -0.0025(19) 0.0110(18) 0.0027(16)
C46 0.050(3) 0.027(2) 0.033(2) -0.0036(19) 0.0162(19) -0.0038(19)
C47 0.043(2) 0.021(2) 0.029(2) -0.0029(17) 0.0078(18) -0.0039(17)
C48 0.025(2) 0.020(2) 0.032(2) -0.0004(17) 0.0032(15) -0.0035(15)
C49 0.028(2) 0.024(2) 0.031(2) 0.0044(17) 0.0035(16) -0.0015(15)
C50 0.028(2) 0.035(2) 0.033(2) 0.0038(19) 0.0018(16) -0.0101(17)
C51 0.034(2) 0.054(3) 0.032(2) 0.013(2) -0.0038(18) -0.013(2)
C52 0.034(3) 0.052(3) 0.051(3) 0.027(3) 0.006(2) 0.001(2)
C53 0.040(3) 0.031(3) 0.063(3) 0.011(2) 0.014(2) 0.0056(19)
C54 0.027(2) 0.030(2) 0.045(3) 0.003(2) 0.0087(18) 0.0012(16)
C55 0.0229(19) 0.022(2) 0.026(2) 0.0042(16) 0.0050(15) 0.0018(14)
C56 0.022(2) 0.027(2) 0.029(2) -0.0016(17) 0.0016(15) -0.0019(15)
C57 0.033(2) 0.033(2) 0.027(2) -0.0048(18) -0.0027(17) 0.0001(16)
C58 0.045(3) 0.036(3) 0.023(2) 0.0020(18) 0.0096(18) 0.0031(19)
C59 0.025(2) 0.037(2) 0.039(2) 0.001(2) 0.0135(17) 0.0004(17)
C60 0.030(2) 0.024(2) 0.030(2) -0.0011(17) 0.0062(16) -0.0036(15)
C61 0.026(2) 0.023(2) 0.0217(19) -0.0007(16) 0.0054(15) 0.0049(15)
C62 0.026(2) 0.029(2) 0.029(2) -0.0016(17) 0.0053(16) 0.0014(16)
C63 0.030(2) 0.035(3) 0.033(2) -0.0019(19) 0.0025(17) 0.0116(17)
C64 0.047(3) 0.032(2) 0.031(2) 0.0079(19) 0.0057(19) 0.0114(19)
C65 0.043(3) 0.027(2) 0.031(2) 0.0049(18) 0.0110(18) 0.0018(18)
C66 0.025(2) 0.028(2) 0.031(2) 0.0018(17) 0.0027(16) 0.0018(16)
C67 0.022(2) 0.019(2) 0.031(2) 0.0002(16) 0.0057(15) 0.0035(14)
C68 0.025(2) 0.022(2) 0.035(2) 0.0006(17) 0.0035(16) -0.0016(15)
C69 0.033(2) 0.023(2) 0.046(3) 0.0018(19) 0.0191(19) 0.0008(16)
C70 0.029(2) 0.033(3) 0.054(3) 0.001(2) 0.010(2) 0.0043(17)
C71 0.018(2) 0.041(3) 0.049(3) 0.000(2) -0.0010(18) 0.0023(17)
C72 0.027(2) 0.032(2) 0.035(2) 0.0024(18) 0.0037(17) 0.0064(16)
C73 0.0118(17) 0.027(2) 0.029(2) 0.0011(16) 0.0038(13) 0.0004(14)
C74 0.026(2) 0.028(2) 0.028(2) -0.0003(17) 0.0027(15) 0.0064(15)
C75 0.026(2) 0.032(2) 0.035(2) -0.0070(19) -0.0005(17) 0.0044(16)
C76 0.028(2) 0.023(2) 0.044(3) -0.0077(19) 0.0093(17) -0.0024(16)
C77 0.033(2) 0.024(2) 0.040(2) 0.0049(18) 0.0121(18) -0.0012(16)
C78 0.029(2) 0.023(2) 0.029(2) -0.0007(17) 0.0058(16) 0.0016(15)

loop_
_geom_bond_atom_site_label_1
_geom_bond_atom_site_label_2
_geom_bond_distance
_geom_bond_site_symmetry_2
_geom_bond_publ_flag
U N1 2.521(4) . ?
U N3 2.529(3) . ?
U N5 2.537(3) . ?
U N4 2.570(3) . ?
U N2 2.576(3) . ?
U C23 2.784(4) . ?
U C24 2.792(4) . ?
U C13 2.794(4) . ?
U C22 2.799(4) . ?
U C25 2.805(4) . ?
U C12 2.809(4) . ?
U C15 2.811(4) . ?
U C14 2.812(4) . ?
U C11 2.820(4) . ?
U C21 2.823(4) . ?
N1 C1 1.140(5) . ?
N2 C3 1.141(5) . ?
N3 C5 1.141(5) . ?
N4 C7 1.155(5) . ?
N5 C9 1.132(5) . ?
C1 C2 1.455(6) . ?
C3 C4 1.457(6) . ?
C5 C6 1.460(6) . ?
C7 C8 1.451(6) . ?
C9 C10 1.460(6) . ?
C11 C15 1.408(6) . ?
C11 C12 1.409(6) . ?
C11 C16 1.502(6) . ?
C12 C13 1.416(6) . ?
C12 C17 1.500(6) . ?
C13 C14 1.419(6) . ?
C13 C18 1.503(6) . ?
C14 C15 1.406(6) . ?
C14 C19 1.500(6) . ?
C15 C20 1.508(6) . ?
C21 C25 1.411(6) . ?
C21 C22 1.416(6) . ?
C21 C26 1.503(6) . ?
C22 C23 1.414(6) . ?
C22 C27 1.510(6) . ?
C23 C24 1.422(6) . ?
C23 C28 1.511(5) . ?
C24 C25 1.422(6) . ?
C24 C29 1.501(6) . ?
C25 C30 1.505(6) . ?
B1 C43 1.643(6) . ?
B1 C49 1.654(6) . ?
B1 C37 1.657(6) . ?
B1 C31 1.659(5) . ?
B2 C67 1.641(6) . ?
B2 C61 1.643(6) . ?
B2 C55 1.646(6) . ?
B2 C73 1.647(6) . ?
C31 C36 1.391(6) . ?
C31 C32 1.395(6) . ?
C32 C33 1.394(6) . ?
C33 C34 1.381(6) . ?
C34 C35 1.372(6) . ?
C35 C36 1.399(5) . ?
C37 C42 1.401(5) . ?
C37 C38 1.414(6) . ?
C38 C39 1.394(6) . ?
C39 C40 1.395(6) . ?
C40 C41 1.373(6) . ?
C41 C42 1.392(6) . ?
C43 C44 1.409(5) . ?
C43 C48 1.410(5) . ?
C44 C45 1.395(6) . ?
C45 C46 1.402(6) . ?
C46 C47 1.375(6) . ?
C47 C48 1.400(6) . ?
C49 C54 1.404(6) . ?
C49 C50 1.404(6) . ?
C50 C51 1.393(6) . ?
C51 C52 1.395(7) . ?
C52 C53 1.381(7) . ?
C53 C54 1.383(6) . ?
C55 C60 1.404(6) . ?
C55 C56 1.406(5) . ?
C56 C57 1.394(6) . ?
C57 C58 1.398(6) . ?
C58 C59 1.380(6) . ?
C59 C60 1.396(6) . ?
C61 C66 1.400(6) . ?
C61 C62 1.406(5) . ?
C62 C63 1.391(6) . ?
C63 C64 1.402(6) . ?
C64 C65 1.384(6) . ?
C65 C66 1.390(6) . ?
C67 C72 1.403(6) . ?
C67 C68 1.405(6) . ?
C68 C69 1.387(6) . ?
C69 C70 1.376(7) . ?
C70 C71 1.382(7) . ?
C71 C72 1.391(6) . ?
C73 C74 1.405(6) . ?
C73 C78 1.415(6) . ?
C74 C75 1.387(6) . ?
C75 C76 1.389(6) . ?
C76 C77 1.384(6) . ?
C77 C78 1.395(6) . ?
